data_4339926
loop_
_publ_author_name
'Chang, Sheng-Yuan'
'Kavitha, Jakka'
'Hung, Jui-Yi'
'Chi, Yun'
'Cheng, Yi-Ming'
'Li, Elise Y.'
'Chou, Pi-Tai'
'Lee, Gene-Hsiang'
'Carty, Arthur J.'

_publ_section_title
;
 Luminescent platinum(II) complexes containing isoquinolinyl indazolate
 ligands: synthetic reaction pathway and photophysical properties.
;
_journal_issue 17
_journal_name_full 'Inorganic chemistry'
_journal_page_first 7064
_journal_page_last 7074
_journal_paper_doi 10.1021/ic700877n
_journal_volume 46
_journal_year 2007
_chemical_formula_sum 'C40 H40 N6 Pt'
_chemical_formula_weight 799.87
_chemical_name_systematic
; 
 ? 
;
_space_group_IT_number 19
_symmetry_cell_setting orthorhombic
_symmetry_space_group_name_Hall 'P 2ac 2ab'
_symmetry_space_group_name_H-M 'P 21 21 21'
_atom_sites_solution_hydrogens geom
_atom_sites_solution_primary direct
_atom_sites_solution_secondary difmap
_audit_creation_method SHELXL-97
_cell_angle_alpha 90.00
_cell_angle_beta 90.00
_cell_angle_gamma 90.00
_cell_formula_units_Z 4
_cell_length_a 7.0868(3)
_cell_length_b 16.9811(8)
_cell_length_c 30.3358(15)
_cell_measurement_reflns_used 5345
_cell_measurement_temperature 295(2)
_cell_measurement_theta_max 26.90
_cell_measurement_theta_min 2.34
_cell_volume 3650.7(3)
_computing_cell_refinement 'Bruker SAINT'
_computing_data_collection 'Bruker SMART'
_computing_data_reduction 'Bruker SAINT'
_computing_molecular_graphics 'Bruker SHELXTL'
_computing_publication_material 'Bruker SHELXTL'
_computing_structure_refinement 'SHELXL-97 (Sheldrick, 1997)'
_computing_structure_solution 'SHELXS-97 (Sheldrick, 1990)'
_diffrn_ambient_temperature 295(2)
_diffrn_measured_fraction_theta_full 1.000
_diffrn_measured_fraction_theta_max 1.000
_diffrn_measurement_device_type 'BRUKER SMART ApexCCD area detector'
_diffrn_measurement_method 'omega scans'
_diffrn_radiation_monochromator graphite
_diffrn_radiation_source 'fine-focus sealed tube'
_diffrn_radiation_type MoK\a
_diffrn_radiation_wavelength 0.71073
_diffrn_reflns_av_R_equivalents 0.0452
_diffrn_reflns_av_sigmaI/netI 0.0414
_diffrn_reflns_limit_h_max 9
_diffrn_reflns_limit_h_min -9
_diffrn_reflns_limit_k_max 22
_diffrn_reflns_limit_k_min -22
_diffrn_reflns_limit_l_max 39
_diffrn_reflns_limit_l_min -39
_diffrn_reflns_number 43030
_diffrn_reflns_theta_full 27.50
_diffrn_reflns_theta_max 27.50
_diffrn_reflns_theta_min 1.34
_exptl_absorpt_coefficient_mu 3.879
_exptl_absorpt_correction_T_max 0.8297
_exptl_absorpt_correction_T_min 0.4439
_exptl_absorpt_correction_type multi-scan
_exptl_crystal_colour orange-yelloW
_exptl_crystal_density_diffrn 1.455
_exptl_crystal_density_meas 0
_exptl_crystal_density_method 'not measured'
_exptl_crystal_description plate
_exptl_crystal_F_000 1600
_exptl_crystal_size_max 0.25
_exptl_crystal_size_mid 0.12
_exptl_crystal_size_min 0.05
_refine_diff_density_max 1.580
_refine_diff_density_min -2.574
_refine_diff_density_rms 0.441
_refine_ls_abs_structure_details 'Flack H D (1983), Acta Cryst. A39, 876-881'
_refine_ls_abs_structure_Flack 0.057(14)
_refine_ls_extinction_method none
_refine_ls_goodness_of_fit_ref 1.295
_refine_ls_hydrogen_treatment mixed
_refine_ls_matrix_type full
_refine_ls_number_parameters 424
_refine_ls_number_reflns 8374
_refine_ls_number_restraints 0
_refine_ls_restrained_S_all 1.295
_refine_ls_R_factor_all 0.0594
_refine_ls_R_factor_gt 0.0553
_refine_ls_shift/su_max 0.013
_refine_ls_shift/su_mean 0.002
_refine_ls_structure_factor_coef Fsqd
_refine_ls_weighting_details 'calc w=1/[\s^2^(Fo^2^)+(0.0474P)^2^+5.0380P] where P=(Fo^2^+2Fc^2^)/3'
_refine_ls_weighting_scheme calc
_refine_ls_wR_factor_gt 0.1261
_refine_ls_wR_factor_ref 0.1280
_reflns_number_gt 7873
_reflns_number_total 8374
_reflns_threshold_expression >2sigma(I)
_cod_data_source_file ic700877n-file001.cif
_cod_data_source_block ic10504
_cod_depositor_comments
;
The following automatic conversions were performed:

'_symmetry_cell_setting' value 'Orthorhombic' changed to
'orthorhombic' according to
/usr/data/users/saulius/automatic-downloads/retrospective/ACS/lib/dictionaries/cif_core.dic
dictionary named 'cif_core.dic' version 2.4.2 from 2011-04-26.

Automatic conversion script
Id: cif_fix_values 2281 2013-09-26 08:29:07Z andrius 
;
_cod_original_sg_symbol_H-M P2(1)2(1)2(1)
_cod_database_code 4339926

loop_
_symmetry_equiv_pos_as_xyz
'x, y, z'
'-x+1/2, -y, z+1/2'
'-x, y+1/2, -z+1/2'
'x+1/2, -y+1/2, -z'

loop_
_atom_site_label
_atom_site_type_symbol
_atom_site_fract_x
_atom_site_fract_y
_atom_site_fract_z
_atom_site_U_iso_or_equiv
_atom_site_adp_type
_atom_site_occupancy
_atom_site_symmetry_multiplicity
_atom_site_calc_flag
_atom_site_refinement_flags
Pt Pt 0.74342(5) 0.286882(15) 0.739919(10) 0.03909(10) Uani 1 1 d .
N1 N 0.7281(9) 0.4105(4) 0.74402(18) 0.0337(14) Uani 1 1 d .
N2 N 0.6567(11) 0.3138(4) 0.6790(2) 0.0464(18) Uani 1 1 d .
N3 N 0.5978(12) 0.2682(4) 0.6445(3) 0.056(2) Uani 1 1 d .
N4 N 0.7655(10) 0.1699(2) 0.73493(18) 0.0394(13) Uani 1 1 d .
N5 N 0.8238(9) 0.2608(3) 0.8003(2) 0.0344(14) Uani 1 1 d .
N6 N 0.8625(11) 0.3052(4) 0.8367(3) 0.0517(19) Uani 1 1 d .
C1 C 0.7766(11) 0.4463(4) 0.7794(3) 0.0373(17) Uani 1 1 d .
H1A H 0.8199 0.4189 0.8039 0.045 Uiso 1 1 calc R
C2 C 0.7612(15) 0.5307(4) 0.7795(2) 0.0427(16) Uani 1 1 d .
C3 C 0.8130(12) 0.5747(5) 0.8181(3) 0.052(2) Uani 1 1 d .
H3A H 0.8542 0.5487 0.8433 0.063 Uiso 1 1 calc R
C4 C 0.8012(17) 0.6543(6) 0.8175(4) 0.073(3) Uani 1 1 d .
H4A H 0.8330 0.6826 0.8427 0.087 Uiso 1 1 calc R
C5 C 0.7419(19) 0.6948(5) 0.7796(4) 0.072(3) Uani 1 1 d .
H5A H 0.7352 0.7495 0.7797 0.086 Uiso 1 1 calc R
C6 C 0.6943(13) 0.6536(5) 0.7426(3) 0.054(2) Uani 1 1 d .
H6A H 0.6518 0.6804 0.7178 0.065 Uiso 1 1 calc R
C7 C 0.7085(10) 0.5725(4) 0.7417(3) 0.0396(18) Uani 1 1 d .
C8 C 0.6566(11) 0.5257(4) 0.7058(3) 0.042(2) Uani 1 1 d .
H8A H 0.6121 0.5502 0.6804 0.051 Uiso 1 1 calc R
C9 C 0.6688(11) 0.4439(5) 0.7064(3) 0.0428(19) Uani 1 1 d .
C10 C 0.6136(12) 0.3926(5) 0.6713(3) 0.046(2) Uani 1 1 d .
C11 C 0.5281(15) 0.3965(5) 0.6315(3) 0.054(2) Uani 1 1 d .
C12 C 0.5174(16) 0.3180(5) 0.6168(3) 0.055(2) Uani 1 1 d .
C13 C 0.432(2) 0.3173(6) 0.5722(4) 0.073(3) Uani 1 1 d .
C14 C 0.579(2) 0.3574(8) 0.5422(4) 0.084(4) Uani 1 1 d .
H14A H 0.5422 0.3534 0.5115 0.101 Uiso 1 1 calc R
H14B H 0.7023 0.3333 0.5458 0.101 Uiso 1 1 calc R
C15 C 0.5828(19) 0.4447(8) 0.5573(4) 0.081(4) Uani 1 1 d .
H15A H 0.5426 0.4798 0.5338 0.097 Uiso 1 1 calc R
H15B H 0.7076 0.4602 0.5672 0.097 Uiso 1 1 calc R
C16 C 0.4390(15) 0.4441(6) 0.5960(3) 0.061(3) Uani 1 1 d .
H16A H 0.3915 0.4959 0.6050 0.073 Uiso 1 1 calc R
C17 C 0.286(2) 0.3849(6) 0.5788(3) 0.073(3) Uani 1 1 d .
C18 C 0.1366(19) 0.3667(8) 0.6123(5) 0.092(4) Uani 1 1 d .
H18A H 0.0526 0.4108 0.6150 0.138 Uiso 1 1 calc R
H18B H 0.1949 0.3566 0.6403 0.138 Uiso 1 1 calc R
H18C H 0.0668 0.3211 0.6032 0.138 Uiso 1 1 calc R
C19 C 0.185(2) 0.4128(8) 0.5366(4) 0.105(5) Uani 1 1 d .
H19A H 0.0977 0.4542 0.5438 0.158 Uiso 1 1 calc R
H19B H 0.1169 0.3695 0.5238 0.158 Uiso 1 1 calc R
H19C H 0.2761 0.4321 0.5159 0.158 Uiso 1 1 calc R
C20 C 0.363(2) 0.2379(7) 0.5559(4) 0.089(4) Uani 1 1 d .
H20A H 0.4677 0.2025 0.5531 0.133 Uiso 1 1 calc R
H20B H 0.3027 0.2443 0.5278 0.133 Uiso 1 1 calc R
H20C H 0.2737 0.2167 0.5766 0.133 Uiso 1 1 calc R
C21 C 0.7138(11) 0.1277(4) 0.7014(3) 0.043(2) Uani 1 1 d .
H21A H 0.6712 0.1545 0.6766 0.052 Uiso 1 1 calc R
C22 C 0.7164(15) 0.0436(5) 0.6991(3) 0.051(2) Uani 1 1 d .
C23 C 0.6655(15) 0.0011(6) 0.6623(4) 0.063(3) Uani 1 1 d .
H23A H 0.6298 0.0268 0.6366 0.076 Uiso 1 1 calc R
C24 C 0.6684(17) -0.0801(7) 0.6641(4) 0.080(4) Uani 1 1 d .
H24A H 0.6354 -0.1084 0.6391 0.096 Uiso 1 1 calc R
C25 C 0.7184(19) -0.1207(5) 0.7017(4) 0.066(3) Uani 1 1 d .
H25A H 0.7172 -0.1755 0.7021 0.079 Uiso 1 1 calc R
C26 C 0.7695(14) -0.0794(5) 0.7383(3) 0.059(2) Uani 1 1 d .
H26A H 0.8082 -0.1057 0.7636 0.071 Uiso 1 1 calc R
C27 C 0.7629(17) 0.0081(6) 0.7374(3) 0.065(3) Uani 1 1 d .
C28 C 0.8134(11) 0.0491(5) 0.7751(3) 0.0433(19) Uani 1 1 d .
H28A H 0.8519 0.0220 0.8002 0.052 Uiso 1 1 calc R
C29 C 0.8062(9) 0.1311(5) 0.7752(3) 0.0357(17) Uani 1 1 d .
C30 C 0.8510(12) 0.1827(5) 0.8117(3) 0.0415(19) Uani 1 1 d .
C31 C 0.8993(12) 0.1760(5) 0.8540(3) 0.0412(19) Uani 1 1 d .
C32 C 0.9037(14) 0.2546(5) 0.8685(3) 0.048(2) Uani 1 1 d .
C33 C 0.9685(14) 0.2573(5) 0.9150(3) 0.049(2) Uani 1 1 d .
C34 C 1.1785(13) 0.2332(6) 0.9134(4) 0.058(2) Uani 1 1 d .
H34A H 1.2364 0.2385 0.9422 0.069 Uiso 1 1 calc R
H34B H 1.2475 0.2654 0.8925 0.069 Uiso 1 1 calc R
C35 C 1.1752(14) 0.1453(6) 0.8985(4) 0.064(3) Uani 1 1 d .
H35A H 1.2419 0.1384 0.8709 0.077 Uiso 1 1 calc R
H35B H 1.2314 0.1114 0.9207 0.077 Uiso 1 1 calc R
C36 C 0.9621(14) 0.1279(5) 0.8931(3) 0.050(2) Uani 1 1 d .
H36A H 0.9265 0.0721 0.8927 0.060 Uiso 1 1 calc R
C37 C 0.8765(15) 0.1778(6) 0.9309(4) 0.055(3) Uani 1 1 d .
C38 C 0.6642(17) 0.1786(8) 0.9325(5) 0.078(4) Uani 1 1 d .
H38A H 0.6231 0.2111 0.9566 0.118 Uiso 1 1 calc R
H38B H 0.6185 0.1259 0.9368 0.118 Uiso 1 1 calc R
H38C H 0.6157 0.1992 0.9054 0.118 Uiso 1 1 calc R
C39 C 0.945(2) 0.1500(6) 0.9769(3) 0.075(3) Uani 1 1 d .
H39A H 0.8905 0.1828 0.9993 0.112 Uiso 1 1 calc R
H39B H 1.0802 0.1536 0.9783 0.112 Uiso 1 1 calc R
H39C H 0.9072 0.0963 0.9816 0.112 Uiso 1 1 calc R
C40 C 0.9238(18) 0.3324(6) 0.9405(4) 0.072(3) Uani 1 1 d .
H40A H 0.9879 0.3761 0.9272 0.108 Uiso 1 1 calc R
H40B H 0.9652 0.3266 0.9705 0.108 Uiso 1 1 calc R
H40C H 0.7902 0.3416 0.9400 0.108 Uiso 1 1 calc R

loop_
_atom_site_aniso_label
_atom_site_aniso_U_11
_atom_site_aniso_U_22
_atom_site_aniso_U_33
_atom_site_aniso_U_23
_atom_site_aniso_U_13
_atom_site_aniso_U_12
Pt 0.04052(15) 0.03296(14) 0.04379(16) -0.00479(11) -0.0028(2) 0.00451(19)
N1 0.015(3) 0.064(4) 0.023(2) -0.012(2) 0.010(3) 0.007(3)
N2 0.068(5) 0.032(3) 0.039(4) -0.007(3) 0.006(3) -0.003(3)
N3 0.073(5) 0.040(4) 0.054(5) -0.002(4) 0.001(4) 0.004(4)
N4 0.040(3) 0.0222(16) 0.055(3) 0.0112(19) 0.012(4) -0.021(2)
N5 0.051(4) 0.030(3) 0.023(3) 0.003(2) 0.002(3) -0.004(3)
N6 0.058(5) 0.044(4) 0.053(5) -0.014(3) -0.007(4) 0.006(3)
C1 0.022(4) 0.043(4) 0.048(4) 0.004(3) -0.005(3) -0.006(3)
C2 0.043(4) 0.041(3) 0.045(4) -0.004(3) -0.001(6) 0.003(5)
C3 0.056(5) 0.047(5) 0.055(5) -0.006(4) -0.002(4) 0.000(4)
C4 0.088(9) 0.052(5) 0.078(7) -0.022(5) -0.004(6) -0.005(5)
C5 0.074(6) 0.049(5) 0.092(7) -0.012(5) -0.013(9) 0.012(7)
C6 0.067(6) 0.036(4) 0.059(5) 0.006(4) 0.009(5) 0.001(4)
C7 0.051(5) 0.024(3) 0.043(4) -0.008(3) 0.022(4) 0.002(3)
C8 0.045(4) 0.028(4) 0.054(5) 0.015(3) 0.015(4) 0.003(3)
C9 0.036(4) 0.034(4) 0.058(5) -0.011(4) 0.005(4) 0.000(3)
C10 0.047(5) 0.041(4) 0.051(5) -0.008(4) 0.003(4) 0.003(4)
C11 0.079(7) 0.043(5) 0.042(5) -0.002(4) -0.007(5) 0.007(5)
C12 0.089(7) 0.040(5) 0.036(5) -0.004(4) -0.010(5) 0.005(5)
C13 0.117(10) 0.049(6) 0.053(6) -0.019(5) -0.022(7) 0.004(6)
C14 0.116(10) 0.089(9) 0.048(6) -0.010(6) 0.000(6) 0.026(8)
C15 0.108(10) 0.084(9) 0.050(6) 0.000(6) -0.004(6) 0.016(7)
C16 0.082(7) 0.049(5) 0.053(6) -0.002(5) -0.003(5) 0.005(5)
C17 0.095(10) 0.064(6) 0.059(6) 0.003(5) -0.032(7) 0.005(6)
C18 0.088(9) 0.083(9) 0.107(11) 0.005(8) -0.012(8) 0.000(7)
C19 0.150(15) 0.085(9) 0.082(8) 0.004(7) -0.050(9) 0.005(9)
C20 0.147(12) 0.062(7) 0.058(7) -0.012(6) -0.028(7) 0.001(7)
C21 0.032(5) 0.039(4) 0.060(5) -0.006(4) -0.006(4) 0.009(3)
C22 0.059(7) 0.054(5) 0.039(4) -0.009(4) 0.015(5) 0.003(5)
C23 0.076(7) 0.056(6) 0.058(6) -0.009(5) -0.006(5) 0.006(5)
C24 0.107(10) 0.062(7) 0.070(7) -0.038(6) -0.005(6) 0.001(6)
C25 0.078(8) 0.044(4) 0.076(6) -0.021(4) 0.014(7) -0.006(5)
C26 0.055(5) 0.051(4) 0.072(6) -0.001(4) -0.012(7) -0.001(5)
C27 0.049(6) 0.061(5) 0.085(7) -0.022(5) 0.037(8) 0.000(5)
C28 0.036(4) 0.047(4) 0.048(5) 0.001(4) 0.005(3) 0.003(3)
C29 0.015(3) 0.039(4) 0.053(5) -0.005(3) 0.003(3) 0.004(3)
C30 0.046(5) 0.035(4) 0.043(5) -0.007(3) -0.004(4) -0.012(3)
C31 0.045(5) 0.031(4) 0.048(5) -0.002(4) 0.003(4) -0.002(3)
C32 0.063(6) 0.035(4) 0.045(5) 0.000(4) -0.005(4) 0.009(4)
C33 0.061(6) 0.041(5) 0.045(5) -0.009(4) -0.003(4) 0.006(4)
C34 0.052(5) 0.058(6) 0.064(6) -0.008(5) -0.009(4) -0.003(4)
C35 0.060(6) 0.062(6) 0.069(7) -0.010(5) -0.009(5) 0.008(5)
C36 0.063(6) 0.035(4) 0.050(5) 0.004(4) -0.001(4) 0.000(4)
C37 0.061(6) 0.050(6) 0.053(6) 0.008(5) 0.007(5) 0.000(5)
C38 0.071(7) 0.085(9) 0.080(9) -0.027(8) 0.009(7) -0.003(6)
C39 0.121(10) 0.056(6) 0.048(6) 0.003(5) 0.010(6) -0.005(6)
C40 0.103(9) 0.051(6) 0.062(7) -0.021(5) -0.018(6) 0.016(6)

loop_
_atom_type_symbol
_atom_type_description
_atom_type_scat_dispersion_real
_atom_type_scat_dispersion_imag
_atom_type_scat_source
C C 0.0033 0.0016 'International Tables Vol C Tables 4.2.6.8 and 6.1.1.4'
H H 0.0000 0.0000 'International Tables Vol C Tables 4.2.6.8 and 6.1.1.4'
N N 0.0061 0.0033 'International Tables Vol C Tables 4.2.6.8 and 6.1.1.4'
Pt Pt -1.7033 8.3905 'International Tables Vol C Tables 4.2.6.8 and 6.1.1.4'

loop_
_geom_angle_atom_site_label_1
_geom_angle_atom_site_label_2
_geom_angle_atom_site_label_3
_geom_angle
N5 Pt N4 79.9(2)
N5 Pt N2 178.9(3)
N4 Pt N2 100.4(3)
N5 Pt N1 100.6(2)
N4 Pt N1 178.2(2)
N2 Pt N1 79.1(2)
C1 N1 C9 126.5(7)
C1 N1 Pt 120.6(5)
C9 N1 Pt 112.9(5)
N3 N2 C10 110.4(7)
N3 N2 Pt 132.2(6)
C10 N2 Pt 116.3(6)
C12 N3 N2 104.8(7)
C21 N4 C29 118.4(6)
C21 N4 Pt 125.9(5)
C29 N4 Pt 114.4(4)
N6 N5 C30 107.3(6)
N6 N5 Pt 133.3(5)
C30 N5 Pt 119.3(5)
C32 N6 N5 106.0(7)
N1 C1 C2 117.1(7)
C7 C2 C3 118.2(7)
C7 C2 C1 121.6(7)
C3 C2 C1 120.1(7)
C4 C3 C2 119.5(9)
C3 C4 C5 121.2(10)
C6 C5 C4 119.8(8)
C5 C6 C7 120.6(9)
C6 C7 C8 124.3(8)
C6 C7 C2 120.6(7)
C8 C7 C2 114.9(7)
C9 C8 C7 122.7(8)
N1 C9 C8 117.0(8)
N1 C9 C10 117.4(7)
C8 C9 C10 125.5(9)
C11 C10 N2 107.2(8)
C11 C10 C9 139.2(9)
N2 C10 C9 113.6(8)
C10 C11 C12 105.2(8)
C10 C11 C16 149.7(9)
C12 C11 C16 105.1(8)
N3 C12 C11 112.4(8)
N3 C12 C13 138.7(9)
C11 C12 C13 108.7(8)
C12 C13 C20 115.9(10)
C12 C13 C14 105.1(10)
C20 C13 C14 114.8(10)
C12 C13 C17 98.5(8)
C20 C13 C17 118.6(11)
C14 C13 C17 101.6(9)
C13 C14 C15 105.0(9)
C14 C15 C16 101.8(10)
C11 C16 C15 105.8(9)
C11 C16 C17 100.7(8)
C15 C16 C17 102.0(9)
C18 C17 C19 107.4(12)
C18 C17 C13 113.9(10)
C19 C17 C13 115.4(10)
C18 C17 C16 113.3(9)
C19 C17 C16 113.5(9)
C13 C17 C16 93.1(9)
N4 C21 C22 125.9(8)
C27 C22 C23 121.8(9)
C27 C22 C21 114.1(8)
C23 C22 C21 124.0(9)
C22 C23 C24 119.2(10)
C23 C24 C25 122.5(10)
C26 C25 C24 118.9(9)
C25 C26 C27 119.5(9)
C22 C27 C28 123.3(9)
C22 C27 C26 118.1(9)
C28 C27 C26 118.6(10)
C27 C28 C29 119.5(9)
C28 C29 N4 118.1(7)
C28 C29 C30 126.7(8)
N4 C29 C30 115.0(7)
C31 C30 N5 111.1(7)
C31 C30 C29 137.9(8)
N5 C30 C29 110.9(7)
C30 C31 C32 103.1(7)
C30 C31 C36 151.6(8)
C32 C31 C36 105.2(7)
N6 C32 C31 112.5(8)
N6 C32 C33 137.8(8)
C31 C32 C33 109.5(8)
C32 C33 C40 116.4(8)
C32 C33 C34 105.2(8)
C40 C33 C34 115.9(9)
C32 C33 C37 97.9(8)
C40 C33 C37 118.3(9)
C34 C33 C37 100.5(8)
C33 C34 C35 104.3(7)
C36 C35 C34 103.2(8)
C31 C36 C35 105.5(8)
C31 C36 C37 99.8(7)
C35 C36 C37 101.5(8)
C38 C37 C36 114.9(12)
C38 C37 C39 106.7(12)
C36 C37 C39 112.1(9)
C38 C37 C33 114.6(11)
C36 C37 C33 94.5(8)
C39 C37 C33 114.1(9)

loop_
_geom_bond_atom_site_label_1
_geom_bond_atom_site_label_2
_geom_bond_distance
Pt N5 1.968(6)
Pt N4 1.998(4)
Pt N2 2.000(7)
Pt N1 2.105(6)
N1 C1 1.281(9)
N1 C9 1.342(11)
N2 N3 1.367(10)
N2 C10 1.393(10)
N3 C12 1.322(12)
N4 C21 1.298(9)
N4 C29 1.417(10)
N5 N6 1.366(9)
N5 C30 1.384(10)
N6 C32 1.326(12)
C1 C2 1.438(10)
C2 C7 1.399(11)
C2 C3 1.437(11)
C3 C4 1.354(12)
C4 C5 1.405(15)
C5 C6 1.365(14)
C6 C7 1.381(10)
C7 C8 1.397(12)
C8 C9 1.391(10)
C9 C10 1.431(12)
C10 C11 1.351(13)
C11 C12 1.407(12)
C11 C16 1.489(13)
C12 C13 1.481(14)
C13 C20 1.518(15)
C13 C14 1.542(18)
C13 C17 1.559(16)
C14 C15 1.552(17)
C15 C16 1.554(15)
C16 C17 1.570(15)
C17 C18 1.499(17)
C17 C19 1.543(14)
C21 C22 1.429(11)
C22 C27 1.348(13)
C22 C23 1.378(12)
C23 C24 1.379(14)
C24 C25 1.380(15)
C25 C26 1.361(13)
C26 C27 1.487(12)
C27 C28 1.388(13)
C28 C29 1.394(11)
C29 C30 1.448(11)
C30 C31 1.333(12)
C31 C32 1.406(11)
C31 C36 1.507(12)
C32 C33 1.482(13)
C33 C40 1.526(12)
C33 C34 1.544(13)
C33 C37 1.575(14)
C34 C35 1.560(13)
C35 C36 1.548(13)
C36 C37 1.550(15)
C37 C38 1.505(14)
C37 C39 1.551(16)
